data_1514199
loop_
_publ_author_name
'Nobusue, Shunpei'
'Yamane, Hiroshi'
'Miyoshi, Hirokazu'
'Tobe, Yoshito'

_publ_section_title
;
 [4.2](2,2')(2,2')biphenylophanetriyne: a twisted biphenylophane with a
 highly distorted diacetylene bridge.
;
_journal_issue 7
_journal_name_full 'Organic letters'
_journal_page_first 1940
_journal_page_last 1943
_journal_paper_doi 10.1021/ol5004934
_journal_volume 16
_journal_year 2014
_chemical_formula_moiety 'C30 H16'
_chemical_formula_sum 'C30 H16'
_chemical_formula_weight 376.43
_chemical_name_systematic
; 
 ? 
;
_space_group_IT_number 14
_symmetry_cell_setting monoclinic
_symmetry_space_group_name_Hall '-P 2ybc'
_symmetry_space_group_name_H-M 'P 1 21/c 1'
_atom_sites_solution_hydrogens geom
_atom_sites_solution_primary direct
_atom_sites_solution_secondary difmap
_audit_creation_method SHELXL-97
_cell_angle_alpha 90.00
_cell_angle_beta 105.3670(19)
_cell_angle_gamma 90.00
_cell_formula_units_Z 8
_cell_length_a 9.6985(9)
_cell_length_b 25.546(3)
_cell_length_c 17.0217(17)
_cell_measurement_temperature 113(2)
_cell_volume 4066.5(7)
_computing_cell_refinement PROCESS-AUTO
_computing_data_collection PROCESS-AUTO
_computing_molecular_graphics 'Yadokari-XG 2009 (Wakita Nemoto et al., 2009)'
_computing_publication_material 'Yadokari-XG 2009 (Wakita Nemoto et al., 2009)'
_computing_structure_refinement 'SHELXL-97 (Sheldrick, 1997)'
_computing_structure_solution 'SHELXS-97 (Sheldrick, 1990)'
_diffrn_ambient_temperature 113(2)
_diffrn_measured_fraction_theta_full 0.996
_diffrn_measured_fraction_theta_max 0.996
_diffrn_measurement_device_type 'Rigaku RAXIS-RAPID'
_diffrn_measurement_method \w
_diffrn_radiation_monochromator graphite
_diffrn_radiation_source 'fine-focus sealed tube'
_diffrn_radiation_type MoK\a
_diffrn_radiation_wavelength 0.71075
_diffrn_reflns_av_R_equivalents 0.1067
_diffrn_reflns_av_sigmaI/netI 0.0863
_diffrn_reflns_limit_h_max 11
_diffrn_reflns_limit_h_min -12
_diffrn_reflns_limit_k_max 33
_diffrn_reflns_limit_k_min -33
_diffrn_reflns_limit_l_max 21
_diffrn_reflns_limit_l_min -22
_diffrn_reflns_number 39687
_diffrn_reflns_theta_full 27.45
_diffrn_reflns_theta_max 27.45
_diffrn_reflns_theta_min 3.19
_exptl_absorpt_coefficient_mu 0.070
_exptl_absorpt_correction_T_max 0.9931
_exptl_absorpt_correction_T_min 0.9726
_exptl_absorpt_correction_type multi-scan
_exptl_absorpt_process_details 'Jacobson, R. (1998) Private communication'
_exptl_crystal_colour yellow
_exptl_crystal_density_diffrn 1.230
_exptl_crystal_density_method 'not measured'
_exptl_crystal_description Plate
_exptl_crystal_F_000 1568
_exptl_crystal_size_max 0.40
_exptl_crystal_size_mid 0.20
_exptl_crystal_size_min 0.10
_refine_diff_density_max 0.225
_refine_diff_density_min -0.303
_refine_diff_density_rms 0.057
_refine_ls_extinction_method none
_refine_ls_goodness_of_fit_ref 1.024
_refine_ls_hydrogen_treatment mixed
_refine_ls_matrix_type full
_refine_ls_number_parameters 541
_refine_ls_number_reflns 9257
_refine_ls_number_restraints 0
_refine_ls_restrained_S_all 1.024
_refine_ls_R_factor_all 0.1225
_refine_ls_R_factor_gt 0.0659
_refine_ls_shift/su_max 0.000
_refine_ls_shift/su_mean 0.000
_refine_ls_structure_factor_coef Fsqd
_refine_ls_weighting_details 'calc w=1/[\s^2^(Fo^2^)+(0.0832P)^2^+0.0000P] where P=(Fo^2^+2Fc^2^)/3'
_refine_ls_weighting_scheme calc
_refine_ls_wR_factor_gt 0.1433
_refine_ls_wR_factor_ref 0.1787
_reflns_number_gt 5311
_reflns_number_total 9257
_reflns_threshold_expression >2sigma(I)
_cod_data_source_file ol5004934_si_002.cif
_cod_data_source_block Biphenylophane
_cod_depositor_comments
;
The following automatic conversions were performed:

'_exptl_absorpt_correction_type' value 'Multi-scan' changed to
'multi-scan' according to
/usr/data/users/saulius/automatic-downloads/rss-feeds/ACS/lib/dictionaries/cif_core.dic
dictionary named 'cif_core.dic' version 2.4.2 from 2011-04-26.

Automatic conversion script
Id: cif_fix_values 2281 2013-09-26 08:29:07Z andrius 

 Adding full bibliography for
 ./tmp-cod-update-bibliographies-8800/cifs/1514199.cif.
;
_cod_original_cell_volume 4066.4(7)
_cod_original_sg_symbol_H-M 'P 21/c'
_cod_database_code 1514199

loop_
_symmetry_equiv_pos_as_xyz
'x, y, z'
'-x, y+1/2, -z+1/2'
'-x, -y, -z'
'x, -y-1/2, z-1/2'

loop_
_atom_site_label
_atom_site_type_symbol
_atom_site_fract_x
_atom_site_fract_y
_atom_site_fract_z
_atom_site_U_iso_or_equiv
_atom_site_adp_type
_atom_site_occupancy
_atom_site_symmetry_multiplicity
_atom_site_calc_flag
_atom_site_refinement_flags
C1 C 0.4862(3) 0.48026(9) 0.86135(14) 0.0349(5) Uani 1 1 d .
C2 C 0.5951(2) 0.64378(8) 0.85966(14) 0.0315(5) Uani 1 1 d .
C3 C 0.2274(2) 0.50645(9) 0.73079(14) 0.0320(5) Uani 1 1 d .
C4 C 0.5688(2) 0.65998(9) 0.93295(14) 0.0351(5) Uani 1 1 d .
H1 H 0.4850 0.6479 0.9461 0.042 Uiso 1 1 calc R
C5 C 0.7671(2) 0.64716(9) 0.76598(14) 0.0342(5) Uani 1 1 d .
C6 C 0.6956(2) 0.51880(9) 0.81725(14) 0.0342(5) Uani 1 1 d .
C7 C 1.2673(2) 0.79423(8) 1.46751(14) 0.0315(5) Uani 1 1 d .
C8 C 0.7237(2) 0.66083(8) 0.84182(14) 0.0320(5) Uani 1 1 d .
C9 C 0.3013(2) 0.55004(9) 0.71029(14) 0.0319(5) Uani 1 1 d .
C10 C 1.0489(3) 0.66065(9) 1.42923(17) 0.0397(6) Uani 1 1 d .
C11 C 0.1363(3) 0.48646(10) 0.58637(15) 0.0433(6) Uani 1 1 d .
H2 H 0.0824 0.4642 0.5447 0.052 Uiso 1 1 calc R
C12 C 0.4888(2) 0.61194(9) 0.80596(14) 0.0324(5) Uani 1 1 d .
C13 C 0.2256(2) 0.49032(8) 0.81524(14) 0.0326(5) Uani 1 1 d .
C14 C 1.3819(2) 0.64458(9) 1.43597(14) 0.0349(5) Uani 1 1 d .
C15 C 1.2894(2) 0.82454(9) 1.53902(14) 0.0338(5) Uani 1 1 d .
C16 C 1.3310(2) 0.76260(9) 1.66284(14) 0.0359(6) Uani 1 1 d .
C17 C 1.1558(2) 0.63600(8) 1.31735(14) 0.0346(5) Uani 1 1 d .
C18 C 0.1463(2) 0.47570(9) 0.66726(14) 0.0384(6) Uani 1 1 d .
H3 H 0.0962 0.4464 0.6802 0.046 Uiso 1 1 calc R
C19 C 0.7917(2) 0.59563(9) 0.74346(14) 0.0337(5) Uani 1 1 d .
C20 C 0.3953(2) 0.58371(9) 0.76774(14) 0.0329(5) Uani 1 1 d .
C21 C 0.5942(3) 0.49143(9) 0.84356(14) 0.0353(5) Uani 1 1 d .
C22 C 1.3671(2) 0.80758(9) 1.62348(14) 0.0341(5) Uani 1 1 d .
C23 C 0.3483(2) 0.47459(9) 0.87630(14) 0.0338(5) Uani 1 1 d .
C24 C 0.8004(3) 0.68800(10) 0.71990(16) 0.0473(7) Uani 1 1 d .
H4 H 0.7845 0.7231 0.7337 0.057 Uiso 1 1 calc R
C25 C 1.2898(2) 0.61545(9) 1.37322(14) 0.0352(5) Uani 1 1 d .
C26 C 1.1694(3) 0.89722(10) 1.45566(16) 0.0446(6) Uani 1 1 d .
H5 H 1.1374 0.9325 1.4520 0.054 Uiso 1 1 calc R
C27 C 1.1403(3) 0.70019(10) 1.56992(16) 0.0401(6) Uani 1 1 d .
C28 C 0.0924(3) 0.48524(9) 0.83245(14) 0.0363(6) Uani 1 1 d .
H6 H 0.0081 0.4954 0.7926 0.044 Uiso 1 1 calc R
C29 C 0.7520(2) 0.55185(9) 0.78612(14) 0.0338(5) Uani 1 1 d .
C30 C 0.6600(3) 0.69276(10) 0.98648(15) 0.0419(6) Uani 1 1 d .
H7 H 0.6383 0.7037 1.0352 0.050 Uiso 1 1 calc R
C31 C 1.4730(3) 0.84049(10) 1.67008(16) 0.0417(6) Uani 1 1 d .
H8 H 1.5010 0.8705 1.6452 0.050 Uiso 1 1 calc R
C32 C 0.2862(2) 0.56123(10) 0.62751(14) 0.0389(6) Uani 1 1 d .
H9 H 0.3329 0.5911 0.6134 0.047 Uiso 1 1 calc R
C33 C 1.2224(3) 0.72773(9) 1.61776(16) 0.0394(6) Uani 1 1 d .
C34 C 1.3513(2) 0.69821(9) 1.45023(14) 0.0351(5) Uani 1 1 d .
C35 C 1.3220(2) 0.74218(9) 1.46469(14) 0.0348(5) Uani 1 1 d .
C36 C 1.1949(2) 0.81573(9) 1.39251(15) 0.0378(6) Uani 1 1 d .
H10 H 1.1786 0.7948 1.3448 0.045 Uiso 1 1 calc R
C37 C 0.7841(3) 0.70965(10) 0.96866(15) 0.0439(6) Uani 1 1 d .
H11 H 0.8484 0.7321 1.0054 0.053 Uiso 1 1 calc R
C38 C 0.2024(3) 0.45035(9) 0.96576(15) 0.0424(6) Uani 1 1 d .
H12 H 0.1942 0.4368 1.0163 0.051 Uiso 1 1 calc R
C39 C 1.0751(3) 0.67410(9) 1.49913(17) 0.0406(6) Uani 1 1 d .
C40 C 1.1419(3) 0.63545(9) 1.23368(15) 0.0404(6) Uani 1 1 d .
H13 H 1.2196 0.6234 1.2144 0.048 Uiso 1 1 calc R
C41 C 1.5377(3) 0.83053(11) 1.75102(16) 0.0467(7) Uani 1 1 d .
H14 H 1.6065 0.8544 1.7815 0.056 Uiso 1 1 calc R
C42 C 0.0819(3) 0.46567(9) 0.90668(15) 0.0395(6) Uani 1 1 d .
H15 H -0.0094 0.4628 0.9170 0.047 Uiso 1 1 calc R
C43 C 1.4011(3) 0.75218(10) 1.74378(15) 0.0431(6) Uani 1 1 d .
H16 H 1.3782 0.7213 1.7687 0.052 Uiso 1 1 calc R
C44 C 0.8142(3) 0.69377(9) 0.89737(15) 0.0397(6) Uani 1 1 d .
H17 H 0.8996 0.7058 0.8860 0.048 Uiso 1 1 calc R
C45 C 1.0377(3) 0.65470(9) 1.34401(16) 0.0381(6) Uani 1 1 d .
C46 C 0.8488(2) 0.58637(10) 0.67706(14) 0.0401(6) Uani 1 1 d .
H18 H 0.8647 0.5515 0.6623 0.048 Uiso 1 1 calc R
C47 C 0.9134(3) 0.67080(10) 1.28694(17) 0.0456(6) Uani 1 1 d .
H19 H 0.8344 0.6829 1.3050 0.055 Uiso 1 1 calc R
C48 C 1.5031(3) 0.78577(11) 1.78859(16) 0.0473(7) Uani 1 1 d .
H20 H 1.5491 0.7786 1.8441 0.057 Uiso 1 1 calc R
C49 C 1.2389(3) 0.87635(9) 1.53043(16) 0.0408(6) Uani 1 1 d .
H21 H 1.2532 0.8977 1.5776 0.049 Uiso 1 1 calc R
C50 C 1.0181(3) 0.65193(10) 1.17791(16) 0.0470(7) Uani 1 1 d .
H22 H 1.0118 0.6513 1.1213 0.056 Uiso 1 1 calc R
C51 C 0.2057(3) 0.53019(10) 0.56636(16) 0.0449(6) Uani 1 1 d .
H23 H 0.1976 0.5385 0.5109 0.054 Uiso 1 1 calc R
C52 C 1.1462(3) 0.86701(10) 1.38630(16) 0.0436(6) Uani 1 1 d .
H24 H 1.0975 0.8812 1.3348 0.052 Uiso 1 1 calc R
C53 C 1.5074(3) 0.62183(10) 1.48304(15) 0.0442(6) Uani 1 1 d .
H25 H 1.5681 0.6412 1.5263 0.053 Uiso 1 1 calc R
C54 C 0.3351(3) 0.45494(9) 0.95064(14) 0.0397(6) Uani 1 1 d .
H26 H 0.4183 0.4446 0.9912 0.048 Uiso 1 1 calc R
C55 C 0.8815(3) 0.62751(11) 0.63339(16) 0.0489(7) Uani 1 1 d .
H27 H 0.9215 0.6212 0.5890 0.059 Uiso 1 1 calc R
C56 C 1.5441(3) 0.57125(11) 1.46729(18) 0.0575(8) Uani 1 1 d .
H28 H 1.6300 0.5561 1.4996 0.069 Uiso 1 1 calc R
C57 C 0.9039(3) 0.66937(10) 1.20496(18) 0.0522(7) Uani 1 1 d .
H29 H 0.8185 0.6804 1.1668 0.063 Uiso 1 1 calc R
C58 C 1.3311(3) 0.56474(9) 1.35870(15) 0.0437(6) Uani 1 1 d .
H30 H 1.2712 0.5449 1.3159 0.052 Uiso 1 1 calc R
C59 C 1.4564(3) 0.54269(11) 1.40475(17) 0.0544(7) Uani 1 1 d .
H31 H 1.4821 0.5081 1.3936 0.065 Uiso 1 1 calc R
C60 C 0.8561(3) 0.67837(11) 0.65435(17) 0.0539(8) Uani 1 1 d .
H32 H 0.8770 0.7068 0.6235 0.065 Uiso 1 1 calc R

loop_
_atom_site_aniso_label
_atom_site_aniso_U_11
_atom_site_aniso_U_22
_atom_site_aniso_U_33
_atom_site_aniso_U_23
_atom_site_aniso_U_13
_atom_site_aniso_U_12
C1 0.0372(13) 0.0271(13) 0.0378(13) 0.0050(10) 0.0052(12) 0.0030(10)
C2 0.0303(12) 0.0248(12) 0.0369(13) 0.0018(10) 0.0047(11) 0.0029(10)
C3 0.0287(12) 0.0266(12) 0.0384(13) 0.0009(10) 0.0047(11) 0.0013(10)
C4 0.0341(13) 0.0342(13) 0.0374(13) 0.0017(11) 0.0102(11) 0.0065(10)
C5 0.0329(12) 0.0298(13) 0.0393(13) -0.0018(11) 0.0087(11) -0.0039(10)
C6 0.0314(12) 0.0305(13) 0.0406(14) 0.0011(11) 0.0095(11) 0.0046(10)
C7 0.0284(11) 0.0277(12) 0.0394(14) 0.0030(10) 0.0107(11) -0.0006(9)
C8 0.0320(12) 0.0237(12) 0.0401(13) -0.0006(10) 0.0093(11) 0.0005(10)
C9 0.0276(12) 0.0294(13) 0.0371(13) 0.0000(10) 0.0060(11) 0.0006(10)
C10 0.0348(14) 0.0327(14) 0.0541(17) 0.0010(12) 0.0162(13) -0.0024(11)
C11 0.0386(14) 0.0447(16) 0.0401(14) -0.0044(12) -0.0009(12) -0.0015(12)
C12 0.0296(12) 0.0281(12) 0.0414(14) 0.0053(11) 0.0130(11) 0.0039(10)
C13 0.0338(12) 0.0232(12) 0.0387(13) -0.0045(10) 0.0059(11) -0.0052(10)
C14 0.0328(12) 0.0326(13) 0.0414(14) -0.0032(11) 0.0133(11) -0.0010(10)
C15 0.0340(12) 0.0268(12) 0.0414(14) 0.0032(10) 0.0113(11) -0.0001(10)
C16 0.0372(13) 0.0327(13) 0.0399(14) 0.0013(11) 0.0137(12) 0.0050(11)
C17 0.0359(13) 0.0219(12) 0.0450(14) -0.0001(10) 0.0090(12) -0.0034(10)
C18 0.0362(13) 0.0339(14) 0.0416(14) 0.0020(11) 0.0044(12) -0.0017(11)
C19 0.0316(12) 0.0315(13) 0.0367(13) 0.0000(10) 0.0070(11) -0.0039(10)
C20 0.0311(12) 0.0278(12) 0.0418(14) 0.0047(11) 0.0128(11) 0.0017(10)
C21 0.0375(13) 0.0274(12) 0.0384(13) 0.0016(10) 0.0059(12) 0.0042(10)
C22 0.0347(13) 0.0298(13) 0.0403(14) -0.0011(11) 0.0143(11) 0.0032(10)
C23 0.0349(13) 0.0266(12) 0.0381(13) -0.0014(10) 0.0067(11) -0.0041(10)
C24 0.0520(16) 0.0371(15) 0.0594(17) 0.0017(13) 0.0263(15) -0.0044(12)
C25 0.0391(13) 0.0283(12) 0.0409(14) -0.0005(11) 0.0152(12) 0.0000(10)
C26 0.0480(15) 0.0342(14) 0.0516(16) 0.0049(13) 0.0131(14) 0.0032(12)
C27 0.0414(14) 0.0343(14) 0.0508(16) 0.0040(13) 0.0232(13) 0.0007(12)
C28 0.0349(13) 0.0296(13) 0.0432(14) -0.0027(11) 0.0082(12) -0.0042(10)
C29 0.0324(12) 0.0289(13) 0.0393(13) -0.0055(11) 0.0083(11) 0.0028(10)
C30 0.0422(15) 0.0440(15) 0.0395(14) -0.0050(12) 0.0106(12) 0.0076(12)
C31 0.0400(14) 0.0352(14) 0.0508(16) -0.0037(12) 0.0134(13) -0.0009(11)
C32 0.0366(13) 0.0375(14) 0.0411(14) 0.0066(12) 0.0078(12) 0.0017(11)
C33 0.0436(14) 0.0304(13) 0.0503(15) 0.0042(12) 0.0234(13) 0.0030(12)
C34 0.0315(12) 0.0343(14) 0.0399(14) -0.0013(11) 0.0102(11) -0.0039(10)
C35 0.0304(12) 0.0365(14) 0.0398(13) -0.0024(11) 0.0131(11) -0.0041(10)
C36 0.0313(12) 0.0374(14) 0.0438(14) -0.0028(12) 0.0085(12) -0.0076(11)
C37 0.0353(13) 0.0433(15) 0.0462(15) -0.0155(12) -0.0010(12) -0.0013(11)
C38 0.0515(16) 0.0332(14) 0.0439(15) -0.0017(11) 0.0149(14) -0.0105(12)
C39 0.0386(14) 0.0323(14) 0.0549(17) 0.0008(12) 0.0196(13) -0.0031(11)
C40 0.0436(14) 0.0340(14) 0.0422(14) -0.0042(11) 0.0091(13) -0.0055(11)
C41 0.0359(14) 0.0514(17) 0.0487(16) -0.0100(13) 0.0040(13) 0.0059(12)
C42 0.0417(14) 0.0322(13) 0.0469(15) -0.0062(11) 0.0160(13) -0.0103(11)
C43 0.0461(15) 0.0398(15) 0.0448(15) 0.0071(12) 0.0144(13) 0.0137(12)
C44 0.0359(13) 0.0334(14) 0.0496(15) -0.0061(12) 0.0111(12) -0.0002(11)
C45 0.0364(13) 0.0248(12) 0.0539(16) -0.0035(11) 0.0134(13) -0.0056(10)
C46 0.0416(14) 0.0390(14) 0.0429(14) -0.0070(12) 0.0164(12) -0.0029(11)
C47 0.0369(14) 0.0367(15) 0.0601(18) -0.0042(13) 0.0074(14) -0.0012(11)
C48 0.0407(15) 0.0569(18) 0.0435(15) -0.0005(14) 0.0096(13) 0.0150(13)
C49 0.0459(14) 0.0279(13) 0.0491(15) 0.0028(11) 0.0133(13) 0.0023(11)
C50 0.0545(17) 0.0362(15) 0.0465(16) -0.0024(12) 0.0070(14) -0.0043(12)
C51 0.0431(15) 0.0502(16) 0.0399(14) 0.0035(13) 0.0084(13) 0.0058(12)
C52 0.0362(13) 0.0456(16) 0.0468(15) 0.0108(13) 0.0073(12) -0.0007(12)
C53 0.0404(14) 0.0445(16) 0.0451(15) -0.0019(12) 0.0066(13) 0.0055(12)
C54 0.0430(14) 0.0322(14) 0.0410(14) 0.0014(11) 0.0063(12) -0.0059(11)
C55 0.0565(17) 0.0494(17) 0.0478(16) -0.0010(13) 0.0263(14) -0.0058(13)
C56 0.0534(17) 0.0512(18) 0.0645(19) 0.0007(15) 0.0095(16) 0.0191(14)
C57 0.0445(16) 0.0428(16) 0.0602(19) 0.0019(14) -0.0021(15) 0.0016(13)
C58 0.0494(16) 0.0317(14) 0.0493(15) -0.0038(12) 0.0119(14) 0.0027(12)
C59 0.0621(18) 0.0365(15) 0.0615(18) -0.0048(14) 0.0111(16) 0.0138(14)
C60 0.0633(18) 0.0469(17) 0.0625(18) 0.0077(14) 0.0358(16) -0.0091(14)

loop_
_atom_type_symbol
_atom_type_description
_atom_type_scat_dispersion_real
_atom_type_scat_dispersion_imag
_atom_type_scat_source
C C 0.0033 0.0016 'International Tables Vol C Tables 4.2.6.8 and 6.1.1.4'
H H 0.0000 0.0000 'International Tables Vol C Tables 4.2.6.8 and 6.1.1.4'

loop_
_geom_angle_atom_site_label_1
_geom_angle_atom_site_label_2
_geom_angle_atom_site_label_3
_geom_angle
C21 C1 C23 170.8(2)
C4 C2 C8 118.4(2)
C4 C2 C12 117.69(19)
C8 C2 C12 123.9(2)
C18 C3 C9 117.9(2)
C18 C3 C13 116.10(19)
C9 C3 C13 125.9(2)
C30 C4 C2 122.2(2)
C30 C4 H1 118.9
C2 C4 H1 118.9
C24 C5 C19 117.7(2)
C24 C5 C8 118.0(2)
C19 C5 C8 123.9(2)
C29 C6 C21 161.5(2)
C36 C7 C15 119.9(2)
C36 C7 C35 115.7(2)
C15 C7 C35 124.3(2)
C44 C8 C2 118.0(2)
C44 C8 C5 117.08(19)
C2 C8 C5 124.9(2)
C32 C9 C3 118.7(2)
C32 C9 C20 116.1(2)
C3 C9 C20 125.1(2)
C39 C10 C45 166.8(3)
C18 C11 C51 119.5(2)
C18 C11 H2 120.3
C51 C11 H2 120.3
C20 C12 C2 173.4(2)
C28 C13 C23 117.5(2)
C28 C13 C3 118.1(2)
C23 C13 C3 124.11(19)
C53 C14 C25 119.8(2)
C53 C14 C34 119.2(2)
C25 C14 C34 120.9(2)
C7 C15 C49 117.3(2)
C7 C15 C22 126.3(2)
C49 C15 C22 116.4(2)
C43 C16 C22 120.3(2)
C43 C16 C33 120.5(2)
C22 C16 C33 119.2(2)
C40 C17 C45 117.5(2)
C40 C17 C25 118.7(2)
C45 C17 C25 123.8(2)
C11 C18 C3 122.4(2)
C11 C18 H3 118.8
C3 C18 H3 118.8
C46 C19 C5 120.5(2)
C46 C19 C29 119.3(2)
C5 C19 C29 120.06(19)
C12 C20 C9 168.1(2)
C1 C21 C6 162.0(2)
C31 C22 C16 117.0(2)
C31 C22 C15 118.5(2)
C16 C22 C15 124.2(2)
C54 C23 C13 120.4(2)
C54 C23 C1 120.7(2)
C13 C23 C1 118.9(2)
C60 C24 C5 121.2(2)
C60 C24 H4 119.4
C5 C24 H4 119.4
C58 C25 C14 118.0(2)
C58 C25 C17 117.2(2)
C14 C25 C17 124.7(2)
C52 C26 C49 120.2(2)
C52 C26 H5 119.9
C49 C26 H5 119.9
C33 C27 C39 160.8(2)
C42 C28 C13 121.1(2)
C42 C28 H6 119.4
C13 C28 H6 119.4
C6 C29 C19 168.8(2)
C4 C30 C37 119.3(2)
C4 C30 H7 120.4
C37 C30 H7 120.4
C41 C31 C22 121.8(2)
C41 C31 H8 119.1
C22 C31 H8 119.1
C51 C32 C9 121.9(2)
C51 C32 H9 119.0
C9 C32 H9 119.0
C27 C33 C16 169.7(2)
C35 C34 C14 176.8(2)
C34 C35 C7 169.3(3)
C52 C36 C7 121.3(2)
C52 C36 H10 119.3
C7 C36 H10 119.3
C44 C37 C30 119.9(2)
C44 C37 H11 120.0
C30 C37 H11 120.0
C54 C38 C42 119.4(2)
C54 C38 H12 120.3
C42 C38 H12 120.3
C10 C39 C27 159.3(3)
C50 C40 C17 121.9(2)
C50 C40 H13 119.0
C17 C40 H13 119.0
C31 C41 C48 120.6(3)
C31 C41 H14 119.7
C48 C41 H14 119.7
C38 C42 C28 120.9(2)
C38 C42 H15 119.6
C28 C42 H15 119.6
C48 C43 C16 121.4(2)
C48 C43 H16 119.3
C16 C43 H16 119.3
C37 C44 C8 122.2(2)
C37 C44 H17 118.9
C8 C44 H17 118.9
C47 C45 C17 119.8(2)
C47 C45 C10 119.6(2)
C17 C45 C10 120.5(2)
C55 C46 C19 120.3(2)
C55 C46 H18 119.9
C19 C46 H18 119.9
C57 C47 C45 120.8(2)
C57 C47 H19 119.6
C45 C47 H19 119.6
C43 C48 C41 118.8(3)
C43 C48 H20 120.6
C41 C48 H20 120.6
C26 C49 C15 122.1(2)
C26 C49 H21 118.9
C15 C49 H21 118.9
C57 C50 C40 119.7(3)
C57 C50 H22 120.1
C40 C50 H22 120.1
C32 C51 C11 119.5(2)
C32 C51 H23 120.3
C11 C51 H23 120.3
C26 C52 C36 119.3(2)
C26 C52 H24 120.4
C36 C52 H24 120.4
C56 C53 C14 120.5(3)
C56 C53 H25 119.7
C14 C53 H25 119.7
C38 C54 C23 120.8(2)
C38 C54 H26 119.6
C23 C54 H26 119.6
C46 C55 C60 119.7(2)
C46 C55 H27 120.1
C60 C55 H27 120.1
C59 C56 C53 120.3(3)
C59 C56 H28 119.9
C53 C56 H28 119.9
C47 C57 C50 120.2(3)
C47 C57 H29 119.9
C50 C57 H29 119.9
C59 C58 C25 121.9(2)
C59 C58 H30 119.0
C25 C58 H30 119.0
C58 C59 C56 119.5(2)
C58 C59 H31 120.3
C56 C59 H31 120.3
C24 C60 C55 120.5(2)
C24 C60 H32 119.7
C55 C60 H32 119.7

loop_
_geom_bond_atom_site_label_1
_geom_bond_atom_site_label_2
_geom_bond_distance
C1 C21 1.200(3)
C1 C23 1.433(3)
C2 C4 1.401(3)
C2 C8 1.427(3)
C2 C12 1.436(3)
C3 C18 1.398(3)
C3 C9 1.417(3)
C3 C13 1.500(3)
C4 C30 1.374(3)
C4 H1 0.9500
C5 C24 1.394(3)
C5 C19 1.409(3)
C5 C8 1.501(3)
C6 C29 1.202(3)
C6 C21 1.375(3)
C7 C36 1.396(3)
C7 C15 1.410(3)
C7 C35 1.437(3)
C8 C44 1.390(3)
C9 C32 1.407(3)
C9 C20 1.433(3)
C10 C39 1.199(3)
C10 C45 1.434(4)
C11 C18 1.382(3)
C11 C51 1.393(3)
C11 H2 0.9500
C12 C20 1.205(3)
C13 C28 1.404(3)
C13 C23 1.415(3)
C14 C53 1.394(3)
C14 C25 1.410(3)
C14 C34 1.436(3)
C15 C49 1.405(3)
C15 C22 1.499(3)
C16 C43 1.391(3)
C16 C22 1.420(3)
C16 C33 1.436(3)
C17 C40 1.395(3)
C17 C45 1.422(3)
C17 C25 1.488(3)
C18 H3 0.9500
C19 C46 1.404(3)
C19 C29 1.441(3)
C22 C31 1.399(3)
C23 C54 1.398(3)
C24 C60 1.385(3)
C24 H4 0.9500
C25 C58 1.397(3)
C26 C52 1.378(3)
C26 C49 1.380(3)
C26 H5 0.9500
C27 C33 1.203(3)
C27 C39 1.376(4)
C28 C42 1.388(3)
C28 H6 0.9500
C30 C37 1.386(3)
C30 H7 0.9500
C31 C41 1.378(4)
C31 H8 0.9500
C32 C51 1.375(3)
C32 H9 0.9500
C34 C35 1.200(3)
C36 C52 1.387(3)
C36 H10 0.9500
C37 C44 1.382(3)
C37 H11 0.9500
C38 C54 1.383(3)
C38 C42 1.381(3)
C38 H12 0.9500
C40 C50 1.384(4)
C40 H13 0.9500
C41 C48 1.394(4)
C41 H14 0.9500
C42 H15 0.9500
C43 C48 1.377(4)
C43 H16 0.9500
C44 H17 0.9500
C45 C47 1.395(4)
C46 C55 1.373(3)
C46 H18 0.9500
C47 C57 1.374(4)
C47 H19 0.9500
C48 H20 0.9500
C49 H21 0.9500
C50 C57 1.381(4)
C50 H22 0.9500
C51 H23 0.9500
C52 H24 0.9500
C53 C56 1.385(4)
C53 H25 0.9500
C54 H26 0.9500
C55 C60 1.387(4)
C55 H27 0.9500
C56 C59 1.382(4)
C56 H28 0.9500
C57 H29 0.9500
C58 C59 1.379(4)
C58 H30 0.9500
C59 H31 0.9500
C60 H32 0.9500

loop_
_geom_torsion_atom_site_label_1
_geom_torsion_atom_site_label_2
_geom_torsion_atom_site_label_3
_geom_torsion_atom_site_label_4
_geom_torsion
C8 C2 C4 C30 2.0(3)
C12 C2 C4 C30 -176.5(2)
C4 C2 C8 C44 -1.6(3)
C12 C2 C8 C44 176.8(2)
C4 C2 C8 C5 -179.7(2)
C12 C2 C8 C5 -1.3(4)
C24 C5 C8 C44 -52.1(3)
C19 C5 C8 C44 120.5(3)
C24 C5 C8 C2 126.0(3)
C19 C5 C8 C2 -61.5(3)
C18 C3 C9 C32 1.9(3)
C13 C3 C9 C32 -176.9(2)
C18 C3 C9 C20 -176.3(2)
C13 C3 C9 C20 4.9(3)
C18 C3 C13 C28 -54.7(3)
C9 C3 C13 C28 124.2(2)
C18 C3 C13 C23 118.4(2)
C9 C3 C13 C23 -62.8(3)
C36 C7 C15 C49 -1.4(3)
C35 C7 C15 C49 174.8(2)
C36 C7 C15 C22 -178.8(2)
C35 C7 C15 C22 -2.6(4)
C51 C11 C18 C3 -1.8(4)
C9 C3 C18 C11 0.0(3)
C13 C3 C18 C11 179.0(2)
C24 C5 C19 C46 0.4(4)
C8 C5 C19 C46 -172.2(2)
C24 C5 C19 C29 -176.6(2)
C8 C5 C19 C29 10.8(4)
C32 C9 C20 C12 -36.8(13)
C3 C9 C20 C12 141.5(11)
C29 C6 C21 C1 -14.1(14)
C43 C16 C22 C31 -1.1(3)
C33 C16 C22 C31 179.7(2)
C43 C16 C22 C15 -174.6(2)
C33 C16 C22 C15 6.2(3)
C7 C15 C22 C31 130.3(2)
C49 C15 C22 C31 -47.1(3)
C7 C15 C22 C16 -56.3(3)
C49 C15 C22 C16 126.3(2)
C28 C13 C23 C54 -0.2(3)
C3 C13 C23 C54 -173.3(2)
C28 C13 C23 C1 -178.7(2)
C3 C13 C23 C1 8.1(3)
C19 C5 C24 C60 -0.2(4)
C8 C5 C24 C60 172.9(2)
C53 C14 C25 C58 -2.2(3)
C34 C14 C25 C58 175.4(2)
C53 C14 C25 C17 -177.9(2)
C34 C14 C25 C17 -0.4(3)
C40 C17 C25 C58 -54.3(3)
C45 C17 C25 C58 123.4(2)
C40 C17 C25 C14 121.4(2)
C45 C17 C25 C14 -60.9(3)
C23 C13 C28 C42 0.2(3)
C3 C13 C28 C42 173.7(2)
C21 C6 C29 C19 -5.0(18)
C46 C19 C29 C6 -117.3(12)
C5 C19 C29 C6 59.7(13)
C2 C4 C30 C37 -1.4(4)
C16 C22 C31 C41 -1.3(3)
C15 C22 C31 C41 172.6(2)
C3 C9 C32 C51 -2.1(3)
C20 C9 C32 C51 176.3(2)
C39 C27 C33 C16 4(2)
C43 C16 C33 C27 -142.1(14)
C22 C16 C33 C27 37.1(15)
C36 C7 C35 C34 -21.0(13)
C15 C7 C35 C34 162.6(11)
C15 C7 C36 C52 1.4(3)
C35 C7 C36 C52 -175.2(2)
C4 C30 C37 C44 0.5(4)
C45 C10 C39 C27 -12.6(18)
C33 C27 C39 C10 -6.4(14)
C45 C17 C40 C50 -0.5(3)
C25 C17 C40 C50 177.3(2)
C22 C31 C41 C48 2.5(4)
C54 C38 C42 C28 0.4(4)
C13 C28 C42 C38 -0.3(3)
C22 C16 C43 C48 2.3(3)
C33 C16 C43 C48 -178.5(2)
C30 C37 C44 C8 -0.2(4)
C2 C8 C44 C37 0.8(4)
C5 C8 C44 C37 179.0(2)
C40 C17 C45 C47 1.0(3)
C25 C17 C45 C47 -176.8(2)
C40 C17 C45 C10 -174.6(2)
C25 C17 C45 C10 7.7(3)
C39 C10 C45 C47 -102.5(12)
C39 C10 C45 C17 73.1(12)
C5 C19 C46 C55 0.2(4)
C29 C19 C46 C55 177.2(2)
C17 C45 C47 C57 -0.7(4)
C10 C45 C47 C57 174.9(2)
C16 C43 C48 C41 -1.1(3)
C31 C41 C48 C43 -1.2(4)
C52 C26 C49 C15 0.6(4)
C7 C15 C49 C26 0.5(3)
C22 C15 C49 C26 178.1(2)
C17 C40 C50 C57 -0.3(4)
C9 C32 C51 C11 0.3(4)
C18 C11 C51 C32 1.7(4)
C49 C26 C52 C36 -0.7(4)
C7 C36 C52 C26 -0.3(3)
C25 C14 C53 C56 1.7(4)
C34 C14 C53 C56 -175.9(2)
C42 C38 C54 C23 -0.3(4)
C13 C23 C54 C38 0.2(3)
C1 C23 C54 C38 178.8(2)
C19 C46 C55 C60 -1.0(4)
C14 C53 C56 C59 -0.2(4)
C45 C47 C57 C50 -0.1(4)
C40 C50 C57 C47 0.6(4)
C14 C25 C58 C59 1.3(3)
C17 C25 C58 C59 177.4(2)
C25 C58 C59 C56 0.1(4)
C53 C56 C59 C58 -0.7(4)
C5 C24 C60 C55 -0.6(4)
C46 C55 C60 C24 1.2(4)
